data_2221093
loop_
_publ_author_name
'Wang, Xing-Han'
'Hao, Wen-Juan'
'Tu, Shu-Jiang'

_publ_section_title <i>N</i>-Cyclopentyl-3-(4-hydroxy-6-oxo-1,6-dihydropyrimidin-5-yl)-3-<i>p</i>-tolylpropanamide
_journal_coeditor_code HK2612
_journal_issue 3
_journal_name_full 'Acta Crystallographica Section E'
_journal_page_first o488
_journal_paper_doi 10.1107/S1600536809001391
_journal_volume 65
_journal_year 2009
_chemical_formula_iupac 'C19 H23 N3 O3'
_chemical_formula_moiety 'C19 H23 N3 O3'
_chemical_formula_sum 'C19 H23 N3 O3'
_chemical_formula_weight 341.40
_chemical_melting_point_gt 547
_chemical_melting_point_lt 549
_chemical_name_systematic
;
<i>N</i>-Cyclopentyl-3-(4-hydroxy-6-oxo-1,6-dihydropyrimidin-5-yl)-
3-<i>p</i>-tolylpropanamide
;
_space_group_IT_number 14
_symmetry_cell_setting monoclinic
_symmetry_space_group_name_Hall '-P 2ybc'
_symmetry_space_group_name_H-M 'P 1 21/c 1'
_atom_sites_solution_hydrogens geom
_atom_sites_solution_primary direct
_atom_sites_solution_secondary difmap
_cell_angle_alpha 90.00
_cell_angle_beta 115.022(2)
_cell_angle_gamma 90.00
_cell_formula_units_Z 4
_cell_length_a 11.6798(10)
_cell_length_b 14.8279(16)
_cell_length_c 11.8422(12)
_cell_measurement_reflns_used 2142
_cell_measurement_temperature 298(2)
_cell_measurement_theta_max 25.299
_cell_measurement_theta_min 2.365
_cell_volume 1858.4(3)
_computing_cell_refinement 'SAINT (Bruker, 1998)'
_computing_data_collection 'SMART (Bruker, 1998)'
_computing_data_reduction 'SAINT (Bruker, 1998)'
_computing_molecular_graphics 'SHELXTL (Sheldrick, 2008)'
_computing_publication_material 'SHELXTL (Sheldrick, 2008)'
_computing_structure_refinement 'SHELXL97 (Sheldrick, 2008)'
_computing_structure_solution 'SHELXS97 (Sheldrick, 2008)'
_diffrn_ambient_temperature 298(2)
_diffrn_measured_fraction_theta_full 0.998
_diffrn_measured_fraction_theta_max 0.998
_diffrn_measurement_device_type 'Bruker SMART CCD area-detector'
_diffrn_measurement_method '\f and \w'
_diffrn_radiation_monochromator graphite
_diffrn_radiation_source 'fine-focus sealed tube'
_diffrn_radiation_type MoK\a
_diffrn_radiation_wavelength 0.71073
_diffrn_reflns_av_R_equivalents 0.0336
_diffrn_reflns_av_sigmaI/netI 0.0428
_diffrn_reflns_limit_h_max 13
_diffrn_reflns_limit_h_min -13
_diffrn_reflns_limit_k_max 9
_diffrn_reflns_limit_k_min -17
_diffrn_reflns_limit_l_max 14
_diffrn_reflns_limit_l_min -14
_diffrn_reflns_number 9104
_diffrn_reflns_theta_full 25.01
_diffrn_reflns_theta_max 25.01
_diffrn_reflns_theta_min 1.92
_exptl_absorpt_coefficient_mu 0.084
_exptl_absorpt_correction_T_max 0.9810
_exptl_absorpt_correction_T_min 0.9673
_exptl_absorpt_correction_type multi-scan
_exptl_absorpt_process_details '(SADABS; Bruker, 1998)'
_exptl_crystal_colour colorless
_exptl_crystal_density_diffrn 1.220
_exptl_crystal_density_method 'not measured'
_exptl_crystal_description block
_exptl_crystal_F_000 728
_exptl_crystal_size_max 0.40
_exptl_crystal_size_mid 0.38
_exptl_crystal_size_min 0.23
_refine_diff_density_max 0.167
_refine_diff_density_min -0.212
_refine_ls_extinction_method none
_refine_ls_goodness_of_fit_ref 1.026
_refine_ls_hydrogen_treatment constr
_refine_ls_matrix_type full
_refine_ls_number_parameters 281
_refine_ls_number_reflns 3262
_refine_ls_number_restraints 0
_refine_ls_restrained_S_all 1.026
_refine_ls_R_factor_all 0.0897
_refine_ls_R_factor_gt 0.0413
_refine_ls_shift/su_max 0.001
_refine_ls_shift/su_mean 0.000
_refine_ls_structure_factor_coef Fsqd
_refine_ls_weighting_details 'calc w=1/[\s^2^(Fo^2^)+(0.0557P)^2^+0.3901P] where P=(Fo^2^+2Fc^2^)/3'
_refine_ls_weighting_scheme calc
_refine_ls_wR_factor_gt 0.0990
_refine_ls_wR_factor_ref 0.1300
_reflns_number_gt 1965
_reflns_number_total 3262
_reflns_threshold_expression I>2\s(I)
_cod_data_source_file hk2612.cif
_cod_data_source_block I
_cod_original_sg_symbol_H-M 'P 21/c'
_cod_database_code 2221093
_cod_database_fobs_code 2221093

loop_
_symmetry_equiv_pos_as_xyz
'x, y, z'
'-x, y+1/2, -z+1/2'
'-x, -y, -z'
'x, -y-1/2, z-1/2'

loop_
_atom_site_type_symbol
_atom_site_label
_atom_site_fract_x
_atom_site_fract_y
_atom_site_fract_z
_atom_site_U_iso_or_equiv
_atom_site_adp_type
_atom_site_calc_flag
_atom_site_refinement_flags
_atom_site_occupancy
_atom_site_disorder_assembly
_atom_site_disorder_group
O O1 0.51033(15) 0.18524(10) 0.24325(14) 0.0478(4) Uani d . 1 . .
O O2 0.58111(16) 0.48802(10) 0.17050(14) 0.0519(5) Uani d . 1 . .
H H2 0.5650 0.5192 0.1084 0.078 Uiso calc R 1 . .
O O3 0.36199(16) 0.38438(11) 0.37082(15) 0.0565(5) Uani d . 1 . .
N N1 0.45054(17) 0.24273(12) 0.04951(16) 0.0415(5) Uani d . 1 . .
H H1 0.4223 0.1907 0.0181 0.050 Uiso calc R 1 . .
N N2 0.47888(17) 0.39142(12) 0.00944(16) 0.0407(5) Uani d . 1 . .
N N3 0.36553(17) 0.50839(13) 0.26475(16) 0.0436(5) Uani d . 1 . .
H H3 0.4105 0.5496 0.2520 0.052 Uiso calc R 1 . .
C C1 0.5061(2) 0.25152(15) 0.1789(2) 0.0366(5) Uani d . 1 . .
C C2 0.5537(2) 0.33982(14) 0.22258(19) 0.0348(5) Uani d . 1 . .
C C3 0.5389(2) 0.40604(15) 0.13651(19) 0.0369(5) Uani d . 1 . .
C C4 0.4392(2) 0.31040(16) -0.0272(2) 0.0430(6) Uani d . 1 . .
H H4 0.4004 0.2992 -0.1125 0.052 Uiso calc R 1 . .
C C5 0.4234(2) 0.44262(15) 0.3448(2) 0.0414(6) Uani d . 1 . .
C C6 0.5653(2) 0.44127(15) 0.4011(2) 0.0433(6) Uani d . 1 . .
H H6A 0.5977 0.4429 0.4912 0.052 Uiso calc R 1 . .
H H6B 0.5957 0.4945 0.3746 0.052 Uiso calc R 1 . .
C C7 0.6153(2) 0.35575(14) 0.36151(19) 0.0385(5) Uani d . 1 A .
H H7 0.5905 0.3047 0.3988 0.046 Uiso calc R 1 . .
C C8 0.7589(2) 0.35570(16) 0.4198(2) 0.0493(6) Uani d . 1 . .
C C9 0.822(3) 0.3612(18) 0.342(3) 0.059(4) Uani d P 0.51(3) A 1
H H9 0.7759 0.3626 0.2559 0.071 Uiso calc PR 0.51(3) A 1
C C9' 0.838(3) 0.382(2) 0.370(3) 0.069(5) Uani d P 0.49(3) A 2
H H9' 0.8043 0.4040 0.2884 0.082 Uiso calc PR 0.49(3) A 2
C C10 0.952(3) 0.3646(19) 0.392(3) 0.074(4) Uani d P 0.51(3) A 1
H H10 0.9918 0.3698 0.3383 0.089 Uiso calc PR 0.51(3) A 1
C C10' 0.970(3) 0.377(2) 0.437(2) 0.083(6) Uani d P 0.49(3) A 2
H H10' 1.0222 0.3923 0.3991 0.100 Uiso calc PR 0.49(3) A 2
C C11 1.025(4) 0.361(2) 0.517(3) 0.072(6) Uani d P 0.51(3) A 1
C C11' 1.023(4) 0.350(3) 0.561(3) 0.080(8) Uani d P 0.49(3) A 2
C C12 0.964(2) 0.3535(19) 0.596(2) 0.082(5) Uani d P 0.51(3) A 1
H H12 1.0112 0.3506 0.6818 0.098 Uiso calc PR 0.51(3) A 1
C C12' 0.943(3) 0.3240(16) 0.611(2) 0.084(5) Uani d P 0.49(3) A 2
H H12' 0.9764 0.3037 0.6925 0.101 Uiso calc PR 0.49(3) A 2
C C13 0.833(4) 0.351(2) 0.545(4) 0.070(6) Uani d P 0.51(3) A 1
H H13 0.7942 0.3453 0.5991 0.084 Uiso calc PR 0.51(3) A 1
C C13' 0.813(4) 0.327(2) 0.544(4) 0.070(5) Uani d P 0.49(3) A 2
H H13' 0.7611 0.3088 0.5821 0.084 Uiso calc PR 0.49(3) A 2
C C14 1.1676(18) 0.3628(15) 0.573(2) 0.110(5) Uani d P 0.51(3) A 1
H H14A 1.1995 0.3023 0.5824 0.164 Uiso calc PR 0.51(3) A 1
H H14B 1.1991 0.3914 0.6534 0.164 Uiso calc PR 0.51(3) A 1
H H14C 1.1948 0.3960 0.5194 0.164 Uiso calc PR 0.51(3) A 1
C C14' 1.1691(19) 0.3465(18) 0.635(2) 0.121(7) Uani d P 0.49(3) A 2
H H14D 1.1905 0.3341 0.7209 0.181 Uiso calc PR 0.49(3) A 2
H H14E 1.2045 0.4035 0.6277 0.181 Uiso calc PR 0.49(3) A 2
H H14F 1.2024 0.2998 0.6011 0.181 Uiso calc PR 0.49(3) A 2
C C15 0.2281(2) 0.51310(17) 0.1977(2) 0.0539(7) Uani d . 1 . .
H H15 0.1881 0.5034 0.2546 0.065 Uiso calc R 1 . .
C C16 0.1793(3) 0.4455(2) 0.0910(3) 0.0839(10) Uani d . 1 . .
H H16A 0.2334 0.3927 0.1108 0.101 Uiso calc R 1 . .
H H16B 0.0941 0.4264 0.0743 0.101 Uiso calc R 1 . .
C C17 0.1810(3) 0.4946(3) -0.0198(3) 0.1004(12) Uani d . 1 . .
H H17A 0.2484 0.4714 -0.0390 0.121 Uiso calc R 1 . .
H H17B 0.1014 0.4860 -0.0921 0.121 Uiso calc R 1 . .
C C18 0.2015(3) 0.5919(3) 0.0119(3) 0.0961(12) Uani d . 1 . .
H H18A 0.1392 0.6282 -0.0534 0.115 Uiso calc R 1 . .
H H18B 0.2851 0.6103 0.0221 0.115 Uiso calc R 1 . .
C C19 0.1885(3) 0.60299(19) 0.1318(3) 0.0689(8) Uani d . 1 . .
H H19A 0.1018 0.6169 0.1158 0.083 Uiso calc R 1 . .
H H19B 0.2428 0.6510 0.1816 0.083 Uiso calc R 1 . .

loop_
_atom_site_aniso_label
_atom_site_aniso_U_11
_atom_site_aniso_U_22
_atom_site_aniso_U_33
_atom_site_aniso_U_12
_atom_site_aniso_U_13
_atom_site_aniso_U_23
N1 0.0550(12) 0.0301(10) 0.0396(11) -0.0049(9) 0.0201(9) -0.0058(9)
N2 0.0532(12) 0.0373(11) 0.0322(10) -0.0031(9) 0.0187(9) -0.0019(8)
N3 0.0434(12) 0.0401(11) 0.0451(11) 0.0029(9) 0.0167(9) 0.0092(9)
O1 0.0608(11) 0.0341(9) 0.0479(10) 0.0002(8) 0.0222(8) 0.0041(7)
O2 0.0760(12) 0.0353(9) 0.0387(9) -0.0096(8) 0.0189(8) 0.0005(7)
O3 0.0634(12) 0.0471(10) 0.0624(11) 0.0063(9) 0.0300(9) 0.0180(9)
C1 0.0384(13) 0.0360(13) 0.0370(13) 0.0040(10) 0.0176(10) -0.0014(10)
C2 0.0396(13) 0.0326(12) 0.0320(12) 0.0015(10) 0.0150(10) -0.0005(10)
C3 0.0435(13) 0.0342(13) 0.0324(13) -0.0015(10) 0.0155(11) -0.0039(10)
C4 0.0534(15) 0.0426(15) 0.0342(13) -0.0021(12) 0.0196(11) -0.0062(11)
C5 0.0538(15) 0.0362(13) 0.0349(13) 0.0062(12) 0.0195(11) -0.0003(11)
C6 0.0509(15) 0.0420(14) 0.0310(12) 0.0038(11) 0.0114(11) -0.0028(10)
C7 0.0445(14) 0.0340(12) 0.0323(12) 0.0025(10) 0.0116(10) 0.0012(10)
C8 0.0484(15) 0.0392(14) 0.0495(16) 0.0021(12) 0.0102(13) -0.0047(12)
C9 0.041(8) 0.064(9) 0.064(9) -0.007(6) 0.014(7) -0.012(6)
C9' 0.049(7) 0.076(14) 0.062(11) -0.009(9) 0.007(8) 0.001(7)
C10 0.047(9) 0.092(9) 0.070(13) -0.004(6) 0.013(10) -0.010(8)
C10' 0.047(10) 0.108(12) 0.074(19) -0.011(7) 0.006(12) -0.012(11)
C11 0.050(8) 0.084(9) 0.067(18) -0.003(6) 0.009(12) 0.005(13)
C11' 0.054(10) 0.090(13) 0.071(18) 0.006(10) 0.003(12) -0.003(12)
C12 0.054(10) 0.097(14) 0.068(9) -0.011(10) 0.000(7) -0.004(8)
C12' 0.058(10) 0.081(11) 0.078(7) -0.006(7) -0.007(6) 0.014(7)
C13 0.054(12) 0.078(15) 0.057(6) -0.006(9) 0.003(7) -0.004(10)
C13' 0.054(12) 0.078(15) 0.058(6) -0.006(9) 0.003(7) -0.003(10)
C14 0.056(5) 0.126(9) 0.106(13) 0.000(5) -0.005(9) 0.007(10)
C14' 0.054(5) 0.150(14) 0.112(13) 0.000(7) -0.010(10) -0.010(12)
C15 0.0443(15) 0.0508(16) 0.0633(17) 0.0038(12) 0.0195(13) 0.0137(13)
C16 0.0547(19) 0.068(2) 0.097(3) -0.0028(16) 0.0014(17) -0.0018(19)
C17 0.084(3) 0.133(4) 0.082(3) 0.023(2) 0.033(2) -0.003(2)
C18 0.077(2) 0.119(3) 0.078(2) -0.004(2) 0.0194(19) 0.036(2)
C19 0.0533(17) 0.0587(18) 0.083(2) 0.0101(14) 0.0174(15) 0.0209(16)

loop_
_atom_type_symbol
_atom_type_description
_atom_type_scat_dispersion_real
_atom_type_scat_dispersion_imag
_atom_type_scat_source
C C 0.0033 0.0016 'International Tables Vol C Tables 4.2.6.8 and 6.1.1.4'
H H 0.0000 0.0000 'International Tables Vol C Tables 4.2.6.8 and 6.1.1.4'
N N 0.0061 0.0033 'International Tables Vol C Tables 4.2.6.8 and 6.1.1.4'
O O 0.0106 0.0060 'International Tables Vol C Tables 4.2.6.8 and 6.1.1.4'

loop_
_geom_angle_atom_site_label_1
_geom_angle_atom_site_label_2
_geom_angle_atom_site_label_3
_geom_angle_site_symmetry_1
_geom_angle_site_symmetry_3
_geom_angle
_geom_angle_publ_flag
C3 O2 H2 . . 109.5 ?
C4 N1 C1 . . 123.31(19) ?
C4 N1 H1 . . 118.3 ?
C1 N1 H1 . . 118.3 ?
C4 N2 C3 . . 117.10(19) ?
C5 N3 C15 . . 122.2(2) ?
C5 N3 H3 . . 118.9 ?
C15 N3 H3 . . 118.9 ?
O1 C1 N1 . . 118.9(2) ?
O1 C1 C2 . . 126.8(2) ?
N1 C1 C2 . . 114.31(19) ?
C3 C2 C1 . . 118.59(19) ?
C3 C2 C7 . . 123.34(18) ?
C1 C2 C7 . . 118.06(18) ?
O2 C3 C2 . . 121.54(19) ?
O2 C3 N2 . . 115.58(18) ?
C2 C3 N2 . . 122.88(19) ?
N2 C4 N1 . . 123.8(2) ?
N2 C4 H4 . . 118.1 ?
N1 C4 H4 . . 118.1 ?
O3 C5 N3 . . 121.0(2) ?
O3 C5 C6 . . 121.7(2) ?
N3 C5 C6 . . 117.3(2) ?
C5 C6 C7 . . 111.29(18) ?
C5 C6 H6A . . 109.4 ?
C7 C6 H6A . . 109.4 ?
C5 C6 H6B . . 109.4 ?
C7 C6 H6B . . 109.4 ?
H6A C6 H6B . . 108.0 ?
C2 C7 C8 . . 114.88(19) ?
C2 C7 C6 . . 112.99(17) ?
C8 C7 C6 . . 110.36(18) ?
C2 C7 H7 . . 105.9 ?
C8 C7 H7 . . 105.9 ?
C6 C7 H7 . . 105.9 ?
C9' C8 C13 . . 104.8(18) ?
C9' C8 C13' . . 118(2) ?
C13 C8 C9 . . 116(2) ?
C13' C8 C9 . . 125(2) ?
C9' C8 C7 . . 129.0(14) ?
C13 C8 C7 . . 124.3(17) ?
C13' C8 C7 . . 113.3(17) ?
C9 C8 C7 . . 119.2(12) ?
C10 C9 C8 . . 121(2) ?
C10 C9 H9 . . 119.6 ?
C8 C9 H9 . . 119.6 ?
C11 C10 C9 . . 122(3) ?
C11 C10 H10 . . 119.0 ?
C9 C10 H10 . . 119.0 ?
C10 C11 C12 . . 118(3) ?
C10 C11 C14 . . 123(3) ?
C12 C11 C14 . . 119(2) ?
C13 C12 C11 . . 120(3) ?
C13 C12 H12 . . 120.1 ?
C11 C12 H12 . . 120.1 ?
C8 C13 C12 . . 123(3) ?
C8 C13 H13 . . 118.5 ?
C12 C13 H13 . . 118.5 ?
C11 C14 H14A . . 109.5 ?
C11 C14 H14B . . 109.5 ?
H14A C14 H14B . . 109.5 ?
C11 C14 H14C . . 109.5 ?
H14A C14 H14C . . 109.5 ?
H14B C14 H14C . . 109.5 ?
C8 C9' C10' . . 121(3) ?
C8 C9' H9' . . 119.3 ?
C10' C9' H9' . . 119.3 ?
C11' C10' C9' . . 121(3) ?
C11' C10' H10' . . 119.7 ?
C9' C10' H10' . . 119.7 ?
C12' C11' C10' . . 118(3) ?
C12' C11' C14' . . 123(2) ?
C10' C11' C14' . . 120(2) ?
C11' C12' C13' . . 123(3) ?
C11' C12' H12' . . 118.7 ?
C13' C12' H12' . . 118.7 ?
C12' C13' C8 . . 120(3) ?
C12' C13' H13' . . 119.9 ?
C8 C13' H13' . . 119.9 ?
C11' C14' H14D . . 109.5 ?
C11' C14' H14E . . 109.5 ?
H14D C14' H14E . . 109.5 ?
C11' C14' H14F . . 109.5 ?
H14D C14' H14F . . 109.5 ?
H14E C14' H14F . . 109.5 ?
N3 C15 C19 . . 110.4(2) ?
N3 C15 C16 . . 111.1(2) ?
C19 C15 C16 . . 103.1(2) ?
N3 C15 H15 . . 110.7 ?
C19 C15 H15 . . 110.7 ?
C16 C15 H15 . . 110.7 ?
C17 C16 C15 . . 105.4(3) ?
C17 C16 H16A . . 110.7 ?
C15 C16 H16A . . 110.7 ?
C17 C16 H16B . . 110.7 ?
C15 C16 H16B . . 110.7 ?
H16A C16 H16B . . 108.8 ?
C18 C17 C16 . . 108.0(3) ?
C18 C17 H17A . . 110.1 ?
C16 C17 H17A . . 110.1 ?
C18 C17 H17B . . 110.1 ?
C16 C17 H17B . . 110.1 ?
H17A C17 H17B . . 108.4 ?
C17 C18 C19 . . 106.0(3) ?
C17 C18 H18A . . 110.5 ?
C19 C18 H18A . . 110.5 ?
C17 C18 H18B . . 110.5 ?
C19 C18 H18B . . 110.5 ?
H18A C18 H18B . . 108.7 ?
C18 C19 C15 . . 105.1(3) ?
C18 C19 H19A . . 110.7 ?
C15 C19 H19A . . 110.7 ?
C18 C19 H19B . . 110.7 ?
C15 C19 H19B . . 110.7 ?
H19A C19 H19B . . 108.8 ?

loop_
_geom_bond_atom_site_label_1
_geom_bond_atom_site_label_2
_geom_bond_site_symmetry_2
_geom_bond_distance
_geom_bond_publ_flag
O1 C1 . 1.232(2) ?
O2 C3 . 1.310(2) ?
O2 H2 . 0.8200 ?
O3 C5 . 1.242(3) ?
N1 C4 . 1.322(3) ?
N1 C1 . 1.395(3) ?
N1 H1 . 0.8600 ?
N2 C4 . 1.295(3) ?
N2 C3 . 1.382(3) ?
N3 C5 . 1.328(3) ?
N3 C15 . 1.460(3) ?
N3 H3 . 0.8600 ?
C1 C2 . 1.431(3) ?
C2 C3 . 1.373(3) ?
C2 C7 . 1.510(3) ?
C4 H4 . 0.9300 ?
C5 C6 . 1.503(3) ?
C6 C7 . 1.549(3) ?
C6 H6A . 0.9700 ?
C6 H6B . 0.9700 ?
C7 C8 . 1.520(3) ?
C7 H7 . 0.9800 ?
C8 C9' . 1.35(4) ?
C8 C13 . 1.37(4) ?
C8 C13' . 1.40(4) ?
C8 C9 . 1.41(3) ?
C9 C10 . 1.38(5) ?
C9 H9 . 0.9300 ?
C10 C11 . 1.37(3) ?
C10 H10 . 0.9300 ?
C11 C12 . 1.39(4) ?
C11 C14 . 1.51(4) ?
C12 C13 . 1.39(5) ?
C12 H12 . 0.9300 ?
C13 H13 . 0.9300 ?
C14 H14A . 0.9600 ?
C14 H14B . 0.9600 ?
C14 H14C . 0.9600 ?
C9' C10' . 1.41(5) ?
C9' H9' . 0.9300 ?
C10' C11' . 1.38(3) ?
C10' H10' . 0.9300 ?
C11' C12' . 1.35(4) ?
C11' C14' . 1.56(4) ?
C12' C13' . 1.38(6) ?
C12' H12' . 0.9300 ?
C13' H13' . 0.9300 ?
C14' H14D . 0.9600 ?
C14' H14E . 0.9600 ?
C14' H14F . 0.9600 ?
C15 C19 . 1.515(3) ?
C15 C16 . 1.523(4) ?
C15 H15 . 0.9800 ?
C16 C17 . 1.509(5) ?
C16 H16A . 0.9700 ?
C16 H16B . 0.9700 ?
C17 C18 . 1.485(5) ?
C17 H17A . 0.9700 ?
C17 H17B . 0.9700 ?
C18 C19 . 1.500(4) ?
C18 H18A . 0.9700 ?
C18 H18B . 0.9700 ?
C19 H19A . 0.9700 ?
C19 H19B . 0.9700 ?

loop_
_geom_hbond_atom_site_label_D
_geom_hbond_atom_site_label_H
_geom_hbond_atom_site_label_A
_geom_hbond_site_symmetry_A
_geom_hbond_distance_DH
_geom_hbond_distance_HA
_geom_hbond_distance_DA
_geom_hbond_angle_DHA
_geom_hbond_publ_flag
N1 H1 O3 4_565 0.86 1.93 2.692(3) 147 yes
O2 H2 N2 3_665 0.82 1.83 2.639(3) 167 yes
N3 H3 O1 2_655 0.86 2.20 3.017(3) 158 yes

loop_
_geom_torsion_atom_site_label_1
_geom_torsion_atom_site_label_2
_geom_torsion_atom_site_label_3
_geom_torsion_atom_site_label_4
_geom_torsion_site_symmetry_1
_geom_torsion_site_symmetry_2
_geom_torsion_site_symmetry_3
_geom_torsion_site_symmetry_4
_geom_torsion
_geom_torsion_publ_flag
C4 N1 C1 O1 . . . . 178.5(2) ?
C4 N1 C1 C2 . . . . -1.8(3) ?
O1 C1 C2 C3 . . . . -179.2(2) ?
N1 C1 C2 C3 . . . . 1.2(3) ?
O1 C1 C2 C7 . . . . -0.4(3) ?
N1 C1 C2 C7 . . . . 179.93(18) ?
C1 C2 C3 O2 . . . . -179.52(19) ?
C7 C2 C3 O2 . . . . 1.8(3) ?
C1 C2 C3 N2 . . . . 0.7(3) ?
C7 C2 C3 N2 . . . . -178.0(2) ?
C4 N2 C3 O2 . . . . 178.1(2) ?
C4 N2 C3 C2 . . . . -2.1(3) ?
C3 N2 C4 N1 . . . . 1.5(3) ?
C1 N1 C4 N2 . . . . 0.5(3) ?
C15 N3 C5 O3 . . . . -3.8(3) ?
C15 N3 C5 C6 . . . . 175.70(19) ?
O3 C5 C6 C7 . . . . 63.5(3) ?
N3 C5 C6 C7 . . . . -115.9(2) ?
C3 C2 C7 C8 . . . . -80.4(3) ?
C1 C2 C7 C8 . . . . 100.9(2) ?
C3 C2 C7 C6 . . . . 47.4(3) ?
C1 C2 C7 C6 . . . . -131.3(2) ?
C5 C6 C7 C2 . . . . 50.0(2) ?
C5 C6 C7 C8 . . . . -179.86(19) ?
C2 C7 C8 C9' . . . . 31.9(16) ?
C6 C7 C8 C9' . . . . -97.3(16) ?
C2 C7 C8 C13 . . . . -166.3(17) ?
C6 C7 C8 C13 . . . . 64.5(18) ?
C2 C7 C8 C13' . . . . -150.5(16) ?
C6 C7 C8 C13' . . . . 80.4(16) ?
C2 C7 C8 C9 . . . . 13.8(13) ?
C6 C7 C8 C9 . . . . -115.4(13) ?
C9' C8 C9 C10 . . . . 50(8) ?
C13 C8 C9 C10 . . . . -2(3) ?
C13' C8 C9 C10 . . . . -20(3) ?
C7 C8 C9 C10 . . . . 177.6(19) ?
C8 C9 C10 C11 . . . . 2(4) ?
C9 C10 C11 C12 . . . . 0(5) ?
C9 C10 C11 C14 . . . . 179(3) ?
C10 C11 C12 C13 . . . . 0(5) ?
C14 C11 C12 C13 . . . . -180(3) ?
C9' C8 C13 C12 . . . . -13(3) ?
C13' C8 C13 C12 . . . . 126(14) ?
C9 C8 C13 C12 . . . . 2(4) ?
C7 C8 C13 C12 . . . . -178(2) ?
C11 C12 C13 C8 . . . . -1(5) ?
C13 C8 C9' C10' . . . . 16(3) ?
C13' C8 C9' C10' . . . . 3(3) ?
C9 C8 C9' C10' . . . . -118(10) ?
C7 C8 C9' C10' . . . . -179.8(17) ?
C8 C9' C10' C11' . . . . -4(5) ?
C9' C10' C11' C12' . . . . 4(5) ?
C9' C10' C11' C14' . . . . -179(2) ?
C10' C11' C12' C13' . . . . -2(5) ?
C14' C11' C12' C13' . . . . -179(3) ?
C11' C12' C13' C8 . . . . 1(5) ?
C9' C8 C13' C12' . . . . -1(4) ?
C13 C8 C13' C12' . . . . -47(10) ?
C9 C8 C13' C12' . . . . 18(4) ?
C7 C8 C13' C12' . . . . -179(2) ?
C5 N3 C15 C19 . . . . 169.8(2) ?
C5 N3 C15 C16 . . . . -76.5(3) ?
N3 C15 C16 C17 . . . . -89.0(3) ?
C19 C15 C16 C17 . . . . 29.2(3) ?
C15 C16 C17 C18 . . . . -12.2(4) ?
C16 C17 C18 C19 . . . . -10.0(4) ?
C17 C18 C19 C15 . . . . 28.6(3) ?
N3 C15 C19 C18 . . . . 83.0(3) ?
C16 C15 C19 C18 . . . . -35.7(3) ?
